data_7248649
loop_
_publ_author_name
'Wang, Meiying'
'Jia, Chunbo'
'Hui, Hehua'
'Xu, Qianxiang'
'Li, Xiang'
'Ren, Yuanhang'
'Yue, Bin'
'He, Heyong'

_publ_section_title
;
 Engineering the heterogeneous photocatalytic activity of crystalline
 decatungstate-based coordination polymers
;
_journal_issue 25
_journal_name_full CrystEngComm
_journal_page_first 3303
_journal_page_last 3310
_journal_paper_doi 10.1039/D4CE00391H
_journal_volume 26
_journal_year 2024
_chemical_formula_sum 'C32 H40 Cu2 N8 O38 S4 W10'
_chemical_formula_weight 3238.46
_space_group_crystal_system monoclinic
_space_group_IT_number 14
_space_group_name_Hall '-P 2ybc'
_space_group_name_H-M_alt 'P 1 21/c 1'
_atom_sites_solution_hydrogens geom
_audit_creation_method SHELXL-2016/6
_audit_update_record
;
2024-05-16 deposited with the CCDC.	2024-05-20 downloaded from the CCDC.
;
_cell_angle_alpha 90
_cell_angle_beta 106.909(2)
_cell_angle_gamma 90
_cell_formula_units_Z 2
_cell_length_a 10.8085(4)
_cell_length_b 16.8447(6)
_cell_length_c 18.0408(7)
_cell_measurement_reflns_used 9004
_cell_measurement_temperature 284(2)
_cell_measurement_theta_max 58.09
_cell_measurement_theta_min 3.72
_cell_volume 3142.6(2)
_computing_cell_refinement 'Bruker SAINT'
_computing_data_collection 'Bruker APEX2'
_computing_data_reduction 'Bruker SAINT'
_computing_molecular_graphics 'Bruker SHELXTL'
_computing_publication_material 'Bruker SHELXTL'
_computing_structure_refinement 'SHELXL-2016/6 (Sheldrick, 2016)'
_computing_structure_solution 'SHELXS-97 (Sheldrick 2008)'
_diffrn_ambient_temperature 284(2)
_diffrn_measured_fraction_theta_full 0.998
_diffrn_measured_fraction_theta_max 0.998
_diffrn_measurement_device_type 'Bruker APEX-II CCD'
_diffrn_measurement_method '\f and \w scans'
_diffrn_radiation_type GaK\a
_diffrn_radiation_wavelength 1.34138
_diffrn_reflns_av_R_equivalents 0.0756
_diffrn_reflns_av_unetI/netI 0.0418
_diffrn_reflns_Laue_measured_fraction_full 0.998
_diffrn_reflns_Laue_measured_fraction_max 0.998
_diffrn_reflns_limit_h_max 13
_diffrn_reflns_limit_h_min -13
_diffrn_reflns_limit_k_max 21
_diffrn_reflns_limit_k_min -21
_diffrn_reflns_limit_l_max 22
_diffrn_reflns_limit_l_min -22
_diffrn_reflns_number 45829
_diffrn_reflns_point_group_measured_fraction_full 0.998
_diffrn_reflns_point_group_measured_fraction_max 0.998
_diffrn_reflns_theta_full 53.594
_diffrn_reflns_theta_max 58.146
_diffrn_reflns_theta_min 4.365
_exptl_absorpt_coefficient_mu 27.492
_exptl_absorpt_correction_T_max 0.084
_exptl_absorpt_correction_T_min 0.007
_exptl_absorpt_correction_type multi-scan
_exptl_absorpt_process_details SADABS
_exptl_crystal_colour blue
_exptl_crystal_density_diffrn 3.422
_exptl_crystal_description block
_exptl_crystal_F_000 2908
_exptl_crystal_size_max 0.260
_exptl_crystal_size_mid 0.180
_exptl_crystal_size_min 0.090
_refine_diff_density_max 1.793
_refine_diff_density_min -0.986
_refine_diff_density_rms 0.220
_refine_ls_extinction_method none
_refine_ls_goodness_of_fit_ref 1.100
_refine_ls_hydrogen_treatment constr
_refine_ls_matrix_type full
_refine_ls_number_parameters 440
_refine_ls_number_reflns 6674
_refine_ls_number_restraints 24
_refine_ls_restrained_S_all 1.098
_refine_ls_R_factor_all 0.0422
_refine_ls_R_factor_gt 0.0362
_refine_ls_shift/su_max 0.002
_refine_ls_shift/su_mean 0.000
_refine_ls_structure_factor_coef Fsqd
_refine_ls_weighting_details 'w=1/[\s^2^(Fo^2^)+(0.0383P)^2^+14.1434P] where P=(Fo^2^+2Fc^2^)/3'
_refine_ls_weighting_scheme calc
_refine_ls_wR_factor_gt 0.0858
_refine_ls_wR_factor_ref 0.0890
_reflns_Friedel_coverage 0.000
_reflns_number_gt 5958
_reflns_number_total 6674
_reflns_threshold_expression 'I > 2\s(I)'
_cod_data_source_file d4ce00391h2.cif
_cod_data_source_block ga_210423c
_cod_depositor_comments 'Adding full bibliography for 7248648--7248651.cif.'
_cod_original_sg_symbol_H-M 'P 21/c'
_cod_database_code 7248649
_shelx_shelxl_version_number 2016/6
_shelx_space_group_comment
; 
The symmetry employed for this shelxl refinement is uniquely defined 
by the following loop, which should always be used as a source of 
symmetry information in preference to the above space-group names. 
They are only intended as comments. 
;
_shelx_estimated_absorpt_t_min 0.053
_shelx_estimated_absorpt_t_max 0.191

loop_
_space_group_symop_operation_xyz
'x, y, z'
'-x, y+1/2, -z+1/2'
'-x, -y, -z'
'x, -y-1/2, z-1/2'

loop_
_atom_site_label
_atom_site_type_symbol
_atom_site_fract_x
_atom_site_fract_y
_atom_site_fract_z
_atom_site_U_iso_or_equiv
_atom_site_adp_type
_atom_site_occupancy
_atom_site_site_symmetry_order
_atom_site_calc_flag
_atom_site_refinement_flags_posn
_atom_site_refinement_flags_adp
_atom_site_refinement_flags_occupancy
_atom_site_disorder_assembly
_atom_site_disorder_group
Cu1 Cu 0.58486(10) 0.77524(6) 0.79566(6) 0.0283(2) Uani 1 1 d . . . . .
W1 W 0.21449(3) 1.09148(2) 0.59919(2) 0.02494(9) Uani 1 1 d . . . . .
W2 W 0.05033(3) 0.96478(2) 0.66894(2) 0.02946(10) Uani 1 1 d . . . . .
W3 W 0.09238(3) 0.83153(2) 0.54523(2) 0.03112(10) Uani 1 1 d . . . . .
W4 W 0.34312(3) 0.92069(2) 0.66216(2) 0.02920(10) Uani 1 1 d . . . . .
W5 W 0.25712(3) 0.96082(2) 0.47567(2) 0.02957(10) Uani 1 1 d . . . . .
S1 S 0.85593(18) 0.83301(11) 0.89535(11) 0.0330(4) Uani 1 1 d . . . . .
O1 O 0.4808(5) 0.8847(3) 0.7284(3) 0.0360(12) Uani 1 1 d . . . . .
O2 O 0.3616(5) 1.0311(3) 0.6694(3) 0.0285(11) Uani 1 1 d . . . . .
O3 O 0.3882(5) 0.9242(3) 0.5672(3) 0.0323(11) Uani 1 1 d . . . . .
O4 O 0.2237(5) 0.9267(3) 0.7221(3) 0.0336(12) Uani 1 1 d . . . . .
O5 O 0.2554(5) 0.8220(3) 0.6206(3) 0.0370(12) Uani 1 1 d . . . . .
O6 O 0.2855(5) 1.1812(3) 0.6312(3) 0.0379(12) Uani 1 1 d . . . . .
O7 O 0.3458(6) 0.9557(4) 0.4122(4) 0.0494(16) Uani 1 1 d . . . . .
O8 O 0.2891(5) 1.0659(3) 0.5189(3) 0.0301(11) Uani 1 1 d . . . . .
O9 O 0.1583(4) 0.9638(3) 0.5749(3) 0.0221(10) Uani 1 1 d . . . . .
O10 O 0.1221(5) 1.0690(3) 0.6729(3) 0.0311(11) Uani 1 1 d . . . . .
O11 O 0.1788(5) 0.8585(3) 0.4698(3) 0.0345(12) Uani 1 1 d . . . . .
O12 O 0.0620(6) 0.7318(3) 0.5326(4) 0.0480(16) Uani 1 1 d . . . . .
O13 O 0.0186(5) 0.8597(3) 0.6256(3) 0.0347(12) Uani 1 1 d . . . . .
O14 O -0.0094(6) 0.9622(4) 0.7472(4) 0.0501(16) Uani 1 1 d . . . . .
O15 O 0.0637(5) 1.1266(3) 0.5277(3) 0.0305(11) Uani 1 1 d . . . . .
O16 O 0.0994(5) 1.0003(3) 0.4086(3) 0.0322(11) Uani 1 1 d . . . . .
O17 O 0.4429(7) 0.6973(4) 0.7512(5) 0.067(2) Uani 1 1 d . . . . .
O18 O 0.7300(5) 0.8551(3) 0.8346(3) 0.0329(11) Uani 1 1 d . . . . .
O19 O 0.6457(6) 0.5242(3) 0.6043(3) 0.0376(13) Uani 1 1 d . . . . .
N1 N 0.6524(6) 0.7527(4) 0.7052(4) 0.0318(13) Uani 1 1 d . . . . .
N2 N 0.7632(10) 0.5673(5) 0.5317(6) 0.068(3) Uani 1 1 d . . . . .
N3 N 0.7330(10) 0.4864(5) 0.5138(6) 0.065(3) Uani 1 1 d . . . . .
C9 C 0.6070(8) 0.3866(5) 0.5595(5) 0.0378(18) Uani 1 1 d . . . . .
C1 C 0.6939(8) 0.8130(5) 0.6709(5) 0.0374(17) Uani 1 1 d . . . . .
H1 H 0.685532 0.864380 0.687637 0.045 Uiso 1 1 calc R U . . .
C2 C 0.7479(8) 0.8024(5) 0.6126(5) 0.0359(17) Uani 1 1 d . . . . .
H2 H 0.777795 0.845894 0.591088 0.043 Uiso 1 1 calc R U . . .
C3 C 0.7584(8) 0.7268(5) 0.5851(5) 0.0409(19) Uani 1 1 d . . . . .
H3 H 0.795693 0.718566 0.545270 0.049 Uiso 1 1 calc R U . . .
C4 C 0.7118(8) 0.6636(5) 0.6185(5) 0.0355(17) Uani 1 1 d . . . . .
C5 C 0.6600(8) 0.6781(4) 0.6792(5) 0.0323(16) Uani 1 1 d . . . . .
H5 H 0.630120 0.635792 0.702339 0.039 Uiso 1 1 calc R U . . .
C6 C 0.7128(9) 0.5851(5) 0.5856(5) 0.040(2) Uani 1 1 d . . . . .
C7 C 0.6639(9) 0.4647(5) 0.5574(6) 0.044(2) Uani 1 1 d . . . . .
C10 C 0.6244(9) 0.3274(5) 0.5093(5) 0.0406(19) Uani 1 1 d . . . . .
H10 H 0.670607 0.336894 0.474063 0.049 Uiso 1 1 calc R U . . .
C11 C 0.5702(8) 0.2541(5) 0.5143(5) 0.0413(19) Uani 1 1 d . . . . .
H11 H 0.577456 0.213285 0.481137 0.050 Uiso 1 1 calc R U . . .
C12 C 0.5054(8) 0.2419(5) 0.5684(5) 0.0374(18) Uani 1 1 d . . . . .
H12 H 0.471116 0.191858 0.571567 0.045 Uiso 1 1 calc R U . . .
N4 N 0.4891(6) 0.2985(4) 0.6169(4) 0.0350(14) Uani 1 1 d . . . . .
C8 C 0.5367(8) 0.3696(5) 0.6107(5) 0.0372(18) Uani 1 1 d . . . . .
H8 H 0.522337 0.410222 0.642189 0.045 Uiso 1 1 calc R U . . .
C13 C 0.9400(9) 0.9246(5) 0.9164(5) 0.043(2) Uani 1 1 d . . . . .
H13A H 0.953954 0.945521 0.869980 0.064 Uiso 1 1 calc R U . . .
H13B H 1.021846 0.916209 0.954525 0.064 Uiso 1 1 calc R U . . .
H13C H 0.889713 0.961566 0.936055 0.064 Uiso 1 1 calc R U . . .
C14 C 0.9554(8) 0.7879(5) 0.8432(6) 0.045(2) Uani 1 1 d . . . . .
H14A H 0.917070 0.738791 0.820985 0.068 Uiso 1 1 calc R U . . .
H14B H 1.039794 0.777876 0.878013 0.068 Uiso 1 1 calc R U . . .
H14C H 0.962675 0.823003 0.802757 0.068 Uiso 1 1 calc R U . . .
C15A C 0.319(3) 0.562(2) 0.724(2) 0.063(3) Uani 0.548(7) 1 d . U P A 1
H15A H 0.233282 0.566587 0.690056 0.095 Uiso 0.548(7) 1 calc R U P A 1
H15B H 0.323827 0.518321 0.758996 0.095 Uiso 0.548(7) 1 calc R U P A 1
H15C H 0.379098 0.553919 0.694854 0.095 Uiso 0.548(7) 1 calc R U P A 1
S2A S 0.3597(5) 0.6497(3) 0.7781(3) 0.0558(15) Uani 0.548(7) 1 d . . P A 1
C16A C 0.211(2) 0.6948(14) 0.7596(14) 0.063(3) Uani 0.548(7) 1 d . U P A 1
H16A H 0.195910 0.709051 0.807596 0.095 Uiso 0.548(7) 1 calc R U P A 1
H16B H 0.145356 0.658857 0.731595 0.095 Uiso 0.548(7) 1 calc R U P A 1
H16C H 0.210198 0.741676 0.729117 0.095 Uiso 0.548(7) 1 calc R U P A 1
S2B S 0.3312(5) 0.6624(3) 0.7050(3) 0.0436(15) Uani 0.452(7) 1 d . . P A 2
C16B C 0.187(3) 0.6802(17) 0.7247(17) 0.063(3) Uani 0.452(7) 1 d . U P A 2
H16D H 0.168623 0.636976 0.754315 0.095 Uiso 0.452(7) 1 calc R U P A 2
H16E H 0.119344 0.685193 0.676980 0.095 Uiso 0.452(7) 1 calc R U P A 2
H16F H 0.194156 0.728561 0.753832 0.095 Uiso 0.452(7) 1 calc R U P A 2
C15B C 0.346(4) 0.557(3) 0.716(3) 0.063(3) Uani 0.452(7) 1 d . U P A 2
H15D H 0.428773 0.540796 0.711620 0.095 Uiso 0.452(7) 1 calc R U P A 2
H15E H 0.278652 0.531857 0.676715 0.095 Uiso 0.452(7) 1 calc R U P A 2
H15F H 0.339504 0.542552 0.766278 0.095 Uiso 0.452(7) 1 calc R U P A 2

loop_
_atom_site_aniso_label
_atom_site_aniso_U_11
_atom_site_aniso_U_22
_atom_site_aniso_U_33
_atom_site_aniso_U_23
_atom_site_aniso_U_13
_atom_site_aniso_U_12
Cu1 0.0279(6) 0.0233(5) 0.0349(6) 0.0019(4) 0.0112(5) 0.0023(4)
W1 0.02405(17) 0.01822(17) 0.03163(18) -0.00139(12) 0.00663(13) -0.00203(12)
W2 0.02939(19) 0.0310(2) 0.02993(18) 0.00496(14) 0.01171(15) -0.00074(14)
W3 0.02948(19) 0.02032(18) 0.0391(2) -0.00024(14) 0.00298(15) -0.00138(13)
W4 0.02432(17) 0.02450(18) 0.03429(19) 0.00178(14) 0.00144(14) 0.00320(13)
W5 0.02788(18) 0.0298(2) 0.03339(19) -0.00173(14) 0.01256(15) 0.00347(14)
S1 0.0283(9) 0.0354(10) 0.0345(9) 0.0039(8) 0.0080(7) -0.0015(7)
O1 0.028(3) 0.031(3) 0.043(3) 0.002(2) 0.001(2) 0.009(2)
O2 0.024(2) 0.024(2) 0.034(3) -0.002(2) 0.001(2) 0.0013(19)
O3 0.027(3) 0.032(3) 0.037(3) -0.002(2) 0.006(2) 0.004(2)
O4 0.036(3) 0.034(3) 0.028(3) 0.003(2) 0.005(2) -0.003(2)
O5 0.034(3) 0.027(3) 0.043(3) 0.003(2) 0.001(2) 0.000(2)
O6 0.032(3) 0.029(3) 0.050(3) -0.002(2) 0.007(2) -0.002(2)
O7 0.041(3) 0.066(4) 0.048(3) -0.006(3) 0.023(3) 0.005(3)
O8 0.027(3) 0.031(3) 0.035(3) 0.004(2) 0.012(2) 0.000(2)
O9 0.020(2) 0.018(2) 0.030(2) -0.0040(18) 0.009(2) -0.0010(18)
O10 0.032(3) 0.031(3) 0.029(3) -0.001(2) 0.006(2) -0.004(2)
O11 0.028(3) 0.031(3) 0.039(3) -0.007(2) 0.002(2) 0.006(2)
O12 0.047(4) 0.023(3) 0.061(4) -0.001(3) -0.005(3) -0.007(2)
O13 0.035(3) 0.026(3) 0.044(3) 0.009(2) 0.013(2) -0.004(2)
O14 0.050(4) 0.063(4) 0.043(3) 0.014(3) 0.024(3) 0.003(3)
O15 0.024(3) 0.025(3) 0.040(3) -0.001(2) 0.004(2) -0.003(2)
O16 0.033(3) 0.030(3) 0.036(3) 0.002(2) 0.014(2) 0.001(2)
O17 0.041(4) 0.054(4) 0.107(6) -0.028(4) 0.022(4) -0.019(3)
O18 0.027(3) 0.027(3) 0.041(3) 0.006(2) 0.003(2) 0.000(2)
O19 0.046(3) 0.025(3) 0.051(3) 0.000(2) 0.028(3) -0.001(2)
N1 0.034(3) 0.028(3) 0.034(3) 0.003(3) 0.011(3) 0.000(3)
N2 0.096(7) 0.041(5) 0.093(7) -0.020(4) 0.070(6) -0.026(5)
N3 0.087(7) 0.040(5) 0.092(7) -0.016(4) 0.066(6) -0.016(4)
C9 0.040(4) 0.035(4) 0.043(4) 0.000(4) 0.019(4) 0.003(4)
C1 0.031(4) 0.031(4) 0.048(5) 0.000(4) 0.009(3) -0.002(3)
C2 0.040(4) 0.030(4) 0.039(4) 0.006(3) 0.013(3) -0.004(3)
C3 0.041(5) 0.044(5) 0.042(4) 0.005(4) 0.018(4) -0.003(4)
C4 0.033(4) 0.030(4) 0.044(4) 0.007(3) 0.012(3) 0.001(3)
C5 0.036(4) 0.022(4) 0.042(4) 0.002(3) 0.017(3) -0.002(3)
C6 0.049(5) 0.030(4) 0.053(5) -0.009(4) 0.032(4) -0.010(4)
C7 0.047(5) 0.036(5) 0.057(5) -0.003(4) 0.028(4) -0.002(4)
C10 0.047(5) 0.034(4) 0.050(5) -0.001(4) 0.028(4) 0.002(4)
C11 0.044(5) 0.033(4) 0.046(5) -0.010(4) 0.013(4) 0.000(4)
C12 0.037(4) 0.028(4) 0.049(5) -0.010(3) 0.015(4) -0.001(3)
N4 0.035(3) 0.030(3) 0.041(4) 0.002(3) 0.012(3) -0.004(3)
C8 0.043(5) 0.027(4) 0.044(4) -0.005(3) 0.016(4) -0.005(3)
C13 0.041(5) 0.047(5) 0.041(4) 0.001(4) 0.011(4) -0.011(4)
C14 0.035(4) 0.035(5) 0.068(6) 0.003(4) 0.018(4) 0.010(4)
C15A 0.051(7) 0.061(5) 0.076(7) -0.009(5) 0.017(6) -0.011(5)
S2A 0.065(3) 0.049(3) 0.053(3) 0.005(2) 0.017(2) -0.018(2)
C16A 0.051(7) 0.061(5) 0.076(7) -0.009(5) 0.017(6) -0.011(5)
S2B 0.047(3) 0.035(3) 0.046(3) 0.0037(19) 0.008(2) -0.001(2)
C16B 0.051(7) 0.061(5) 0.076(7) -0.009(5) 0.017(6) -0.011(5)
C15B 0.051(7) 0.061(5) 0.076(7) -0.009(5) 0.017(6) -0.011(5)

loop_
_atom_type_symbol
_atom_type_description
_atom_type_scat_dispersion_real
_atom_type_scat_dispersion_imag
_atom_type_scat_source
C C 0.0137 0.0067 'International Tables Vol C Tables 4.2.6.8 and 6.1.1.4'
H H 0.0000 0.0000 'International Tables Vol C Tables 4.2.6.8 and 6.1.1.4'
Cu Cu -2.7974 3.6876 'International Tables Vol C Tables 4.2.6.8 and 6.1.1.4'
N N 0.0241 0.0134 'International Tables Vol C Tables 4.2.6.8 and 6.1.1.4'
O O 0.0389 0.0241 'International Tables Vol C Tables 4.2.6.8 and 6.1.1.4'
W W -7.1285 4.4676 'International Tables Vol C Tables 4.2.6.8 and 6.1.1.4'
S S 0.2925 0.4295 'International Tables Vol C Tables 4.2.6.8 and 6.1.1.4'

loop_
_geom_angle_atom_site_label_1
_geom_angle_atom_site_label_2
_geom_angle_atom_site_label_3
_geom_angle
_geom_angle_site_symmetry_1
_geom_angle_site_symmetry_3
_geom_angle_publ_flag
O17 Cu1 N4 90.5(3) . 2_656 ?
O17 Cu1 N1 88.1(3) . . ?
N4 Cu1 N1 177.9(3) 2_656 . ?
O17 Cu1 O18 176.7(3) . . ?
N4 Cu1 O18 92.5(3) 2_656 . ?
N1 Cu1 O18 88.8(2) . . ?
O17 Cu1 O6 92.6(3) . 2_646 ?
N4 Cu1 O6 89.9(2) 2_656 2_646 ?
N1 Cu1 O6 91.8(2) . 2_646 ?
O18 Cu1 O6 88.7(2) . 2_646 ?
O17 Cu1 O1 96.6(3) . . ?
N4 Cu1 O1 90.7(2) 2_656 . ?
N1 Cu1 O1 87.8(2) . . ?
O18 Cu1 O1 82.1(2) . . ?
O6 Cu1 O1 170.8(2) 2_646 . ?
O6 W1 O15 99.8(2) . . ?
O6 W1 O8 102.0(2) . . ?
O15 W1 O8 91.4(2) . . ?
O6 W1 O10 102.2(2) . . ?
O15 W1 O10 90.9(2) . . ?
O8 W1 O10 154.8(2) . . ?
O6 W1 O2 92.2(2) . . ?
O15 W1 O2 168.0(2) . . ?
O8 W1 O2 86.1(2) . . ?
O10 W1 O2 86.5(2) . . ?
O6 W1 O9 168.1(2) . . ?
O15 W1 O9 92.09(19) . . ?
O8 W1 O9 77.59(19) . . ?
O10 W1 O9 77.29(19) . . ?
O2 W1 O9 75.88(18) . . ?
O14 W2 O16 99.8(3) . 3_576 ?
O14 W2 O10 103.8(3) . . ?
O16 W2 O10 89.6(2) 3_576 . ?
O14 W2 O13 104.3(3) . . ?
O16 W2 O13 88.4(2) 3_576 . ?
O10 W2 O13 151.8(2) . . ?
O14 W2 O4 97.2(3) . . ?
O16 W2 O4 163.0(2) 3_576 . ?
O10 W2 O4 87.8(2) . . ?
O13 W2 O4 86.0(2) . . ?
O14 W2 O9 172.2(3) . . ?
O16 W2 O9 88.06(18) 3_576 . ?
O10 W2 O9 75.46(19) . . ?
O13 W2 O9 76.39(19) . . ?
O4 W2 O9 75.00(19) . . ?
O12 W3 O5 96.6(3) . . ?
O12 W3 O13 103.8(3) . . ?
O5 W3 O13 89.0(2) . . ?
O12 W3 O11 104.6(3) . . ?
O5 W3 O11 89.2(2) . . ?
O13 W3 O11 151.5(2) . . ?
O12 W3 O15 99.8(2) . 3_576 ?
O5 W3 O15 163.6(2) . 3_576 ?
O13 W3 O15 87.2(2) . 3_576 ?
O11 W3 O15 86.6(2) . 3_576 ?
O12 W3 O9 172.7(2) . . ?
O5 W3 O9 76.10(19) . . ?
O13 W3 O9 75.92(19) . . ?
O11 W3 O9 76.05(19) . . ?
O15 W3 O9 87.48(18) 3_576 . ?
O1 W4 O2 104.3(2) . . ?
O1 W4 O4 102.4(2) . . ?
O2 W4 O4 89.1(2) . . ?
O1 W4 O3 103.8(2) . . ?
O2 W4 O3 88.9(2) . . ?
O4 W4 O3 153.4(2) . . ?
O1 W4 O5 101.1(2) . . ?
O2 W4 O5 154.6(2) . . ?
O4 W4 O5 86.0(2) . . ?
O3 W4 O5 84.5(2) . . ?
O1 W4 O9 178.0(2) . . ?
O2 W4 O9 77.59(18) . . ?
O4 W4 O9 76.86(19) . . ?
O3 W4 O9 76.81(19) . . ?
O5 W4 O9 77.02(19) . . ?
O7 W5 O16 99.6(3) . . ?
O7 W5 O11 104.2(3) . . ?
O16 W5 O11 88.8(2) . . ?
O7 W5 O8 104.5(3) . . ?
O16 W5 O8 87.6(2) . . ?
O11 W5 O8 151.3(2) . . ?
O7 W5 O3 98.2(3) . . ?
O16 W5 O3 162.2(2) . . ?
O11 W5 O3 87.8(2) . . ?
O8 W5 O3 87.0(2) . . ?
O7 W5 O9 172.9(2) . . ?
O16 W5 O9 87.45(18) . . ?
O11 W5 O9 76.57(19) . . ?
O8 W5 O9 74.81(18) . . ?
O3 W5 O9 74.81(19) . . ?
O18 S1 C13 103.7(4) . . ?
O18 S1 C14 105.8(4) . . ?
C13 S1 C14 97.6(4) . . ?
W4 O1 Cu1 146.5(3) . . ?
W4 O2 W1 114.4(2) . . ?
W4 O3 W5 117.3(3) . . ?
W4 O4 W2 116.7(2) . . ?
W3 O5 W4 116.8(3) . . ?
W1 O6 Cu1 162.0(3) . 2_656 ?
W1 O8 W5 116.8(2) . . ?
W1 O9 W4 92.17(16) . . ?
W1 O9 W2 90.92(15) . . ?
W4 O9 W2 91.37(16) . . ?
W1 O9 W5 90.69(16) . . ?
W4 O9 W5 91.04(15) . . ?
W2 O9 W5 177.1(2) . . ?
W1 O9 W3 177.7(2) . . ?
W4 O9 W3 90.11(15) . . ?
W2 O9 W3 89.41(15) . . ?
W5 O9 W3 88.89(15) . . ?
W2 O10 W1 116.3(3) . . ?
W5 O11 W3 118.4(3) . . ?
W3 O13 W2 118.3(3) . . ?
W1 O15 W3 177.2(3) . 3_576 ?
W2 O16 W5 172.7(3) 3_576 . ?
S2B O17 Cu1 162.4(6) . . ?
S2A O17 Cu1 137.3(6) . . ?
S1 O18 Cu1 121.7(3) . . ?
C6 O19 C7 102.6(6) . . ?
C1 N1 C5 118.9(7) . . ?
C1 N1 Cu1 118.9(5) . . ?
C5 N1 Cu1 122.1(5) . . ?
C6 N2 N3 106.1(7) . . ?
C7 N3 N2 105.7(7) . . ?
C8 C9 C10 119.3(8) . . ?
C8 C9 C7 121.3(7) . . ?
C10 C9 C7 119.4(7) . . ?
N1 C1 C2 122.6(8) . . ?
N1 C1 H1 118.7 . . ?
C2 C1 H1 118.7 . . ?
C1 C2 C3 119.9(7) . . ?
C1 C2 H2 120.0 . . ?
C3 C2 H2 120.0 . . ?
C2 C3 C4 118.1(8) . . ?
C2 C3 H3 120.9 . . ?
C4 C3 H3 120.9 . . ?
C3 C4 C5 119.2(8) . . ?
C3 C4 C6 118.4(7) . . ?
C5 C4 C6 122.4(7) . . ?
N1 C5 C4 121.1(7) . . ?
N1 C5 H5 119.5 . . ?
C4 C5 H5 119.5 . . ?
N2 C6 O19 112.9(7) . . ?
N2 C6 C4 125.4(8) . . ?
O19 C6 C4 121.3(7) . . ?
N3 C7 O19 112.7(7) . . ?
N3 C7 C9 126.7(8) . . ?
O19 C7 C9 120.7(7) . . ?
C11 C10 C9 117.2(7) . . ?
C11 C10 H10 121.4 . . ?
C9 C10 H10 121.4 . . ?
C12 C11 C10 119.6(8) . . ?
C12 C11 H11 120.2 . . ?
C10 C11 H11 120.2 . . ?
N4 C12 C11 123.3(8) . . ?
N4 C12 H12 118.3 . . ?
C11 C12 H12 118.3 . . ?
C8 N4 C12 117.5(7) . . ?
C8 N4 Cu1 119.8(5) . 2_646 ?
C12 N4 Cu1 122.3(5) . 2_646 ?
N4 C8 C9 123.0(8) . . ?
N4 C8 H8 118.5 . . ?
C9 C8 H8 118.5 . . ?
S1 C13 H13A 109.5 . . ?
S1 C13 H13B 109.5 . . ?
H13A C13 H13B 109.5 . . ?
S1 C13 H13C 109.5 . . ?
H13A C13 H13C 109.5 . . ?
H13B C13 H13C 109.5 . . ?
S1 C14 H14A 109.5 . . ?
S1 C14 H14B 109.5 . . ?
H14A C14 H14B 109.5 . . ?
S1 C14 H14C 109.5 . . ?
H14A C14 H14C 109.5 . . ?
H14B C14 H14C 109.5 . . ?
S2A C15A H15A 109.5 . . ?
S2A C15A H15B 109.5 . . ?
H15A C15A H15B 109.5 . . ?
S2A C15A H15C 109.5 . . ?
H15A C15A H15C 109.5 . . ?
H15B C15A H15C 109.5 . . ?
O17 S2A C16A 109.8(9) . . ?
O17 S2A C15A 111.9(11) . . ?
C16A S2A C15A 101.4(13) . . ?
S2A C16A H16A 109.5 . . ?
S2A C16A H16B 109.5 . . ?
H16A C16A H16B 109.5 . . ?
S2A C16A H16C 109.5 . . ?
H16A C16A H16C 109.5 . . ?
H16B C16A H16C 109.5 . . ?
O17 S2B C16B 119.0(10) . . ?
O17 S2B C15B 108.5(16) . . ?
C16B S2B C15B 102.0(14) . . ?
S2B C16B H16D 109.5 . . ?
S2B C16B H16E 109.5 . . ?
H16D C16B H16E 109.5 . . ?
S2B C16B H16F 109.5 . . ?
H16D C16B H16F 109.5 . . ?
H16E C16B H16F 109.5 . . ?
S2B C15B H15D 109.5 . . ?
S2B C15B H15E 109.5 . . ?
H15D C15B H15E 109.5 . . ?
S2B C15B H15F 109.5 . . ?
H15D C15B H15F 109.5 . . ?
H15E C15B H15F 109.5 . . ?

loop_
_geom_bond_atom_site_label_1
_geom_bond_atom_site_label_2
_geom_bond_distance
_geom_bond_site_symmetry_2
_geom_bond_publ_flag
Cu1 O17 2.001(6) . ?
Cu1 N4 2.004(6) 2_656 ?
Cu1 N1 2.008(6) . ?
Cu1 O18 2.030(5) . ?
Cu1 O6 2.267(5) 2_646 ?
Cu1 O1 2.312(5) . ?
W1 O6 1.717(5) . ?
W1 O15 1.856(5) . ?
W1 O8 1.901(5) . ?
W1 O10 1.919(5) . ?
W1 O2 1.999(5) . ?
W1 O9 2.243(4) . ?
W2 O14 1.716(6) . ?
W2 O16 1.899(5) 3_576 ?
W2 O10 1.912(5) . ?
W2 O13 1.925(5) . ?
W2 O4 1.949(5) . ?
W2 O9 2.321(4) . ?
W3 O12 1.714(6) . ?
W3 O5 1.893(5) . ?
W3 O13 1.907(5) . ?
W3 O11 1.916(6) . ?
W3 O15 1.945(5) 3_576 ?
W3 O9 2.354(4) . ?
W4 O1 1.725(5) . ?
W4 O2 1.871(5) . ?
W4 O4 1.912(5) . ?
W4 O3 1.914(5) . ?
W4 O5 1.952(5) . ?
W4 O9 2.273(4) . ?
W5 O7 1.696(6) . ?
W5 O16 1.900(5) . ?
W5 O11 1.909(5) . ?
W5 O8 1.925(5) . ?
W5 O3 1.937(5) . ?
W5 O9 2.338(4) . ?
S1 O18 1.525(5) . ?
S1 C13 1.774(9) . ?
S1 C14 1.790(9) . ?
O17 S2B 1.384(8) . ?
O17 S2A 1.394(8) . ?
O19 C6 1.354(9) . ?
O19 C7 1.363(10) . ?
N1 C1 1.334(10) . ?
N1 C5 1.352(10) . ?
N2 C6 1.281(11) . ?
N2 N3 1.416(11) . ?
N3 C7 1.286(11) . ?
C9 C8 1.386(11) . ?
C9 C10 1.395(11) . ?
C9 C7 1.458(12) . ?
C1 C2 1.354(11) . ?
C1 H1 0.9300 . ?
C2 C3 1.383(12) . ?
C2 H2 0.9300 . ?
C3 C4 1.388(11) . ?
C3 H3 0.9300 . ?
C4 C5 1.389(11) . ?
C4 C6 1.451(11) . ?
C5 H5 0.9300 . ?
C10 C11 1.380(12) . ?
C10 H10 0.9300 . ?
C11 C12 1.372(12) . ?
C11 H11 0.9300 . ?
C12 N4 1.339(10) . ?
C12 H12 0.9300 . ?
N4 C8 1.322(10) . ?
C8 H8 0.9300 . ?
C13 H13A 0.9600 . ?
C13 H13B 0.9600 . ?
C13 H13C 0.9600 . ?
C14 H14A 0.9600 . ?
C14 H14B 0.9600 . ?
C14 H14C 0.9600 . ?
C15A S2A 1.75(4) . ?
C15A H15A 0.9600 . ?
C15A H15B 0.9600 . ?
C15A H15C 0.9600 . ?
S2A C16A 1.72(2) . ?
C16A H16A 0.9600 . ?
C16A H16B 0.9600 . ?
C16A H16C 0.9600 . ?
S2B C16B 1.72(3) . ?
S2B C15B 1.78(5) . ?
C16B H16D 0.9600 . ?
C16B H16E 0.9600 . ?
C16B H16F 0.9600 . ?
C15B H15D 0.9600 . ?
C15B H15E 0.9600 . ?
C15B H15F 0.9600 . ?

loop_
_geom_torsion_atom_site_label_1
_geom_torsion_atom_site_label_2
_geom_torsion_atom_site_label_3
_geom_torsion_atom_site_label_4
_geom_torsion
_geom_torsion_site_symmetry_1
_geom_torsion_site_symmetry_2
_geom_torsion_site_symmetry_3
_geom_torsion_site_symmetry_4
_geom_torsion_publ_flag
O2 W4 O1 Cu1 168.5(5) . . . . ?
O4 W4 O1 Cu1 76.2(6) . . . . ?
O3 W4 O1 Cu1 -99.1(6) . . . . ?
O5 W4 O1 Cu1 -12.0(6) . . . . ?
O1 W4 O2 W1 -179.5(3) . . . . ?
O4 W4 O2 W1 -77.0(3) . . . . ?
O3 W4 O2 W1 76.5(3) . . . . ?
O5 W4 O2 W1 1.7(7) . . . . ?
O9 W4 O2 W1 -0.2(2) . . . . ?
O12 W3 O5 W4 -178.7(4) . . . . ?
O13 W3 O5 W4 -74.9(3) . . . . ?
O11 W3 O5 W4 76.7(3) . . . . ?
O15 W3 O5 W4 1.7(11) 3_576 . . . ?
O9 W3 O5 W4 0.8(3) . . . . ?
O15 W1 O6 Cu1 161.9(10) . . . 2_656 ?
O8 W1 O6 Cu1 -104.5(11) . . . 2_656 ?
O10 W1 O6 Cu1 68.9(11) . . . 2_656 ?
O2 W1 O6 Cu1 -18.1(11) . . . 2_656 ?
O9 W1 O6 Cu1 -18(2) . . . 2_656 ?
C13 S1 O18 Cu1 -173.7(4) . . . . ?
C14 S1 O18 Cu1 84.1(4) . . . . ?
C6 N2 N3 C7 1.9(13) . . . . ?
C5 N1 C1 C2 -2.4(12) . . . . ?
Cu1 N1 C1 C2 176.0(6) . . . . ?
N1 C1 C2 C3 1.7(13) . . . . ?
C1 C2 C3 C4 0.4(13) . . . . ?
C2 C3 C4 C5 -1.7(12) . . . . ?
C2 C3 C4 C6 174.9(8) . . . . ?
C1 N1 C5 C4 0.9(11) . . . . ?
Cu1 N1 C5 C4 -177.4(6) . . . . ?
C3 C4 C5 N1 1.1(12) . . . . ?
C6 C4 C5 N1 -175.4(8) . . . . ?
N3 N2 C6 O19 -2.5(13) . . . . ?
N3 N2 C6 C4 -175.5(9) . . . . ?
C7 O19 C6 N2 2.1(11) . . . . ?
C7 O19 C6 C4 175.4(9) . . . . ?
C3 C4 C6 N2 6.2(15) . . . . ?
C5 C4 C6 N2 -177.3(10) . . . . ?
C3 C4 C6 O19 -166.3(8) . . . . ?
C5 C4 C6 O19 10.3(13) . . . . ?
N2 N3 C7 O19 -0.6(13) . . . . ?
N2 N3 C7 C9 178.9(10) . . . . ?
C6 O19 C7 N3 -0.8(11) . . . . ?
C6 O19 C7 C9 179.7(9) . . . . ?
C8 C9 C7 N3 178.3(10) . . . . ?
C10 C9 C7 N3 -1.2(16) . . . . ?
C8 C9 C7 O19 -2.2(14) . . . . ?
C10 C9 C7 O19 178.3(8) . . . . ?
C8 C9 C10 C11 -0.4(13) . . . . ?
C7 C9 C10 C11 179.1(8) . . . . ?
C9 C10 C11 C12 -1.6(13) . . . . ?
C10 C11 C12 N4 1.3(13) . . . . ?
C11 C12 N4 C8 1.1(12) . . . . ?
C11 C12 N4 Cu1 -171.7(6) . . . 2_646 ?
C12 N4 C8 C9 -3.2(12) . . . . ?
Cu1 N4 C8 C9 169.7(7) 2_646 . . . ?
C10 C9 C8 N4 2.9(13) . . . . ?
C7 C9 C8 N4 -176.6(8) . . . . ?
Cu1 O17 S2A C16A 99.2(11) . . . . ?
Cu1 O17 S2A C15A -149.0(15) . . . . ?
Cu1 O17 S2B C16B -84(2) . . . . ?
Cu1 O17 S2B C15B 160(2) . . . . ?
